data_4118675
loop_
_publ_author_name
'Daniel A. Evans'
'Alan H. Cowley'

_publ_section_title
;
 Unique Radical Dearomatization and Two-Electron Reduction of a
 Redox-Active Ligand
;
_journal_name_full 'Journal of the American Chemical Society'
_journal_page_first 15672
_journal_page_last 15675
_journal_paper_doi 10.1021/ja307050r
_journal_volume 134
_journal_year 2012
_chemical_formula_moiety 'C43.50 H54 N2 O'
_chemical_formula_sum 'C43.5 H54 N2 O'
_chemical_formula_weight 620.89
_chemical_name_systematic
;
 ?
;
_space_group_IT_number 14
_symmetry_cell_setting monoclinic
_symmetry_space_group_name_Hall '-P 2yn'
_symmetry_space_group_name_H-M 'P 1 21/n 1'
_atom_sites_solution_hydrogens geom
_atom_sites_solution_primary direct
_atom_sites_solution_secondary difmap
_audit_creation_method SHELXL-97
_cell_angle_alpha 90.00
_cell_angle_beta 91.876(3)
_cell_angle_gamma 90.00
_cell_formula_units_Z 4
_cell_length_a 10.840(3)
_cell_length_b 15.555(4)
_cell_length_c 23.010(6)
_cell_measurement_reflns_used 7788
_cell_measurement_temperature 153(2)
_cell_measurement_theta_max 31.8787
_cell_measurement_theta_min 1.5805
_cell_volume 3877.8(18)
_computing_cell_refinement 'CrystalClear (Rigaku Inc., 2008)'
_computing_data_collection 'CrystalClear (Rigaku Inc., 2008)'
_computing_data_reduction 'CrystalClear (Rigaku Inc., 2008)'
_computing_molecular_graphics 'XP SHELXTL/PC, Siemens Analytical'
_computing_structure_refinement 'XL SHELXTL/PC, Siemens Analytical'
_computing_structure_solution
;

SIR97 - Altomare A., Burla M.C., Camalli M., Cascarano G.L., Giacovazzo C., 
Guagliardi A., Moliterni A.G.G., Polidori G.,Spagna R.
;
_diffrn_ambient_temperature 153(2)
_diffrn_measured_fraction_theta_full 0.999
_diffrn_measured_fraction_theta_max 0.999
_diffrn_measurement_device_type 'Rigaku SCX-Mini Mercury CCD'
_diffrn_measurement_method \w-scans
_diffrn_radiation_monochromator graphite
_diffrn_radiation_source 'fine-focus sealed tube'
_diffrn_radiation_type MoK\a
_diffrn_radiation_wavelength 0.71075
_diffrn_reflns_av_R_equivalents 0.0461
_diffrn_reflns_av_sigmaI/netI 0.0344
_diffrn_reflns_limit_h_max 14
_diffrn_reflns_limit_h_min -14
_diffrn_reflns_limit_k_max 20
_diffrn_reflns_limit_k_min -20
_diffrn_reflns_limit_l_max 29
_diffrn_reflns_limit_l_min -29
_diffrn_reflns_number 40438
_diffrn_reflns_theta_full 27.50
_diffrn_reflns_theta_max 27.50
_diffrn_reflns_theta_min 2.20
_exptl_absorpt_coefficient_mu 0.062
_exptl_absorpt_correction_T_max 0.9944
_exptl_absorpt_correction_T_min 0.9797
_exptl_absorpt_correction_type multi-scan
_exptl_absorpt_process_details
;
Abscor. T. Higashi. (2001). Rigaku Corp. Tokyo, Japan
;
_exptl_crystal_colour orange
_exptl_crystal_density_diffrn 1.064
_exptl_crystal_description prism
_exptl_crystal_F_000 1348
_exptl_crystal_size_max 0.33
_exptl_crystal_size_mid 0.31
_exptl_crystal_size_min 0.09
_refine_diff_density_max 0.257
_refine_diff_density_min -0.280
_refine_diff_density_rms 0.043
_refine_ls_extinction_method none
_refine_ls_goodness_of_fit_ref 1.062
_refine_ls_hydrogen_treatment mixed
_refine_ls_matrix_type full
_refine_ls_number_parameters 467
_refine_ls_number_reflns 8888
_refine_ls_number_restraints 105
_refine_ls_restrained_S_all 1.078
_refine_ls_R_factor_all 0.0867
_refine_ls_R_factor_gt 0.0642
_refine_ls_shift/su_max 0.001
_refine_ls_shift/su_mean 0.000
_refine_ls_structure_factor_coef Fsqd
_refine_ls_weighting_details 'calc w=1/[\s^2^(Fo^2^)+(0.0827P)^2^+1.1585P] where P=(Fo^2^+2Fc^2^)/3'
_refine_ls_weighting_scheme calc
_refine_ls_wR_factor_gt 0.1589
_refine_ls_wR_factor_ref 0.1785
_reflns_number_gt 6576
_reflns_number_total 8888
_reflns_threshold_expression >2sigma(I)
_cod_data_source_file ja307050r_si_003.cif
_cod_data_source_block shelxl
_cod_original_formula_sum 'C43.50 H54 N2 O'
_cod_database_code 4118675

loop_
_symmetry_equiv_pos_as_xyz
'x, y, z'
'-x+1/2, y+1/2, -z+1/2'
'-x, -y, -z'
'x-1/2, -y-1/2, z-1/2'

loop_
_atom_site_label
_atom_site_type_symbol
_atom_site_fract_x
_atom_site_fract_y
_atom_site_fract_z
_atom_site_U_iso_or_equiv
_atom_site_adp_type
_atom_site_occupancy
_atom_site_symmetry_multiplicity
_atom_site_calc_flag
_atom_site_refinement_flags
_atom_site_disorder_assembly
_atom_site_disorder_group
C1 C 0.21954(15) 0.90542(10) 0.83003(7) 0.0288(3) Uani 1 1 d . . .
C2 C 0.26857(16) 0.98601(11) 0.85616(7) 0.0332(4) Uani 1 1 d . . .
C3 C 0.26179(18) 1.02238(12) 0.91153(8) 0.0412(4) Uani 1 1 d . . .
H3 H 0.2214 0.9934 0.9419 0.049 Uiso 1 1 calc R . .
C4 C 0.31613(19) 1.10226(12) 0.92060(8) 0.0426(4) Uani 1 1 d . . .
H4 H 0.3103 1.1288 0.9576 0.051 Uiso 1 1 calc R . .
C5 C 0.37922(17) 1.14496(11) 0.87711(8) 0.0368(4) Uani 1 1 d . . .
H5 H 0.4155 1.1994 0.8852 0.044 Uiso 1 1 calc R . .
C6 C 0.38971(15) 1.10879(10) 0.82194(7) 0.0307(3) Uani 1 1 d . . .
C7 C 0.32948(15) 1.03056(10) 0.81271(7) 0.0299(3) Uani 1 1 d . . .
C8 C 0.45802(15) 1.14808(10) 0.77192(7) 0.0303(3) Uani 1 1 d . . .
H8 H 0.4489 1.2118 0.7756 0.036 Uiso 1 1 calc R . .
C9 C 0.39558(15) 1.12292(10) 0.71282(7) 0.0310(3) Uani 1 1 d . . .
H9 H 0.4554 1.1332 0.6814 0.037 Uiso 1 1 calc R . .
C10 C 0.34834(15) 1.03145(10) 0.70772(7) 0.0300(3) Uani 1 1 d . . .
H10 H 0.3427 1.0039 0.6709 0.036 Uiso 1 1 calc R . .
C11 C 0.31463(14) 0.98967(10) 0.75560(7) 0.0277(3) Uani 1 1 d . . .
C12 C 0.24211(14) 0.91013(10) 0.76529(7) 0.0275(3) Uani 1 1 d . . .
C13 C 0.15083(16) 0.83519(10) 0.91279(7) 0.0302(3) Uani 1 1 d . . .
C14 C 0.24773(18) 0.81093(13) 0.95065(8) 0.0429(4) Uani 1 1 d . . .
C15 C 0.2237(2) 0.80896(14) 1.01006(9) 0.0525(5) Uani 1 1 d . . .
H15 H 0.2879 0.7929 1.0370 0.063 Uiso 1 1 calc R . .
C16 C 0.1106(2) 0.82950(14) 1.03034(9) 0.0539(5) Uani 1 1 d . . .
H16 H 0.0980 0.8301 1.0710 0.065 Uiso 1 1 calc R . .
C17 C 0.0147(2) 0.84939(14) 0.99198(9) 0.0502(5) Uani 1 1 d . . .
H17 H -0.0644 0.8618 1.0065 0.060 Uiso 1 1 calc R . .
C18 C 0.03206(17) 0.85167(12) 0.93201(8) 0.0380(4) Uani 1 1 d . . .
C19 C 0.3733(2) 0.7857(2) 0.92965(10) 0.0731(8) Uani 1 1 d . . .
H19 H 0.3747 0.7984 0.8871 0.088 Uiso 1 1 calc R . .
C20 C 0.4753(3) 0.8374(3) 0.9594(2) 0.1415(18) Uani 1 1 d . . .
H20A H 0.4641 0.8985 0.9502 0.212 Uiso 1 1 calc R . .
H20B H 0.5554 0.8180 0.9458 0.212 Uiso 1 1 calc R . .
H20C H 0.4726 0.8291 1.0016 0.212 Uiso 1 1 calc R . .
C21 C 0.3965(4) 0.6898(3) 0.93781(17) 0.1177(15) Uani 1 1 d . . .
H21A H 0.3923 0.6752 0.9791 0.177 Uiso 1 1 calc R . .
H21B H 0.4785 0.6753 0.9240 0.177 Uiso 1 1 calc R . .
H21C H 0.3337 0.6572 0.9156 0.177 Uiso 1 1 calc R . .
C22 C -0.07137(19) 0.87348(16) 0.88862(10) 0.0550(5) Uani 1 1 d . . .
H22 H -0.0487 0.8474 0.8507 0.066 Uiso 1 1 calc R . .
C23 C -0.0801(3) 0.9703(2) 0.87876(17) 0.1056(13) Uani 1 1 d . . .
H23A H -0.1110 0.9980 0.9137 0.158 Uiso 1 1 calc R . .
H23B H -0.1368 0.9820 0.8457 0.158 Uiso 1 1 calc R . .
H23C H 0.0018 0.9931 0.8706 0.158 Uiso 1 1 calc R . .
C24 C -0.1950(2) 0.8342(3) 0.90425(15) 0.1061(13) Uani 1 1 d . . .
H24A H -0.1835 0.7732 0.9136 0.159 Uiso 1 1 calc R . .
H24B H -0.2537 0.8399 0.8712 0.159 Uiso 1 1 calc R . .
H24C H -0.2272 0.8642 0.9380 0.159 Uiso 1 1 calc R . .
C25 C 0.21171(15) 0.85881(10) 0.66995(7) 0.0294(3) Uani 1 1 d . . .
C26 C 0.32182(17) 0.82845(11) 0.64671(7) 0.0352(4) Uani 1 1 d . . .
C27 C 0.3292(2) 0.82761(13) 0.58622(8) 0.0472(5) Uani 1 1 d . . .
H27 H 0.4022 0.8069 0.5693 0.057 Uiso 1 1 calc R . .
C28 C 0.2333(2) 0.85606(15) 0.55058(8) 0.0536(5) Uani 1 1 d . . .
H28 H 0.2412 0.8553 0.5096 0.064 Uiso 1 1 calc R . .
C29 C 0.1254(2) 0.88573(13) 0.57419(8) 0.0467(5) Uani 1 1 d . . .
H29 H 0.0602 0.9057 0.5492 0.056 Uiso 1 1 calc R . .
C30 C 0.11124(17) 0.88667(11) 0.63433(7) 0.0352(4) Uani 1 1 d . . .
C31 C 0.42939(17) 0.79600(13) 0.68506(8) 0.0427(4) Uani 1 1 d . . .
H31 H 0.4163 0.8169 0.7255 0.051 Uiso 1 1 calc R . .
C32 C 0.4319(2) 0.69757(15) 0.68685(12) 0.0596(6) Uani 1 1 d . . .
H32A H 0.4328 0.6750 0.6471 0.089 Uiso 1 1 calc R . .
H32B H 0.3583 0.6764 0.7060 0.089 Uiso 1 1 calc R . .
H32C H 0.5060 0.6783 0.7086 0.089 Uiso 1 1 calc R . .
C33 C 0.5532(2) 0.83120(14) 0.66614(11) 0.0548(5) Uani 1 1 d . . .
H33A H 0.5728 0.8068 0.6283 0.082 Uiso 1 1 calc R . .
H33B H 0.6178 0.8155 0.6950 0.082 Uiso 1 1 calc R . .
H33C H 0.5483 0.8940 0.6630 0.082 Uiso 1 1 calc R . .
C34 C -0.00642(17) 0.91822(12) 0.66158(9) 0.0424(4) Uani 1 1 d . . .
H34 H -0.0192 0.8822 0.6969 0.051 Uiso 1 1 calc R . .
C35 C 0.0042(2) 1.01145(14) 0.68183(12) 0.0602(6) Uani 1 1 d . . .
H35A H 0.0747 1.0172 0.7093 0.090 Uiso 1 1 calc R . .
H35B H -0.0716 1.0282 0.7009 0.090 Uiso 1 1 calc R . .
H35C H 0.0164 1.0488 0.6482 0.090 Uiso 1 1 calc R . .
C36 C -0.1216(2) 0.90808(17) 0.62186(11) 0.0628(6) Uani 1 1 d . . .
H36A H -0.1180 0.9491 0.5896 0.094 Uiso 1 1 calc R . .
H36B H -0.1954 0.9193 0.6441 0.094 Uiso 1 1 calc R . .
H36C H -0.1250 0.8494 0.6064 0.094 Uiso 1 1 calc R . .
C37 C 0.60024(16) 1.12913(11) 0.77486(8) 0.0361(4) Uani 1 1 d . . .
C38 C 0.6646(2) 1.18848(16) 0.73159(10) 0.0557(6) Uani 1 1 d . . .
H38A H 0.7540 1.1790 0.7345 0.083 Uiso 1 1 calc R . .
H38B H 0.6465 1.2486 0.7408 0.083 Uiso 1 1 calc R . .
H38C H 0.6342 1.1756 0.6920 0.083 Uiso 1 1 calc R . .
C39 C 0.62942(19) 1.03538(13) 0.76077(10) 0.0508(5) Uani 1 1 d . . .
H39A H 0.7189 1.0265 0.7634 0.076 Uiso 1 1 calc R . .
H39B H 0.5986 1.0219 0.7213 0.076 Uiso 1 1 calc R . .
H39C H 0.5894 0.9977 0.7886 0.076 Uiso 1 1 calc R . .
C40 C 0.65550(19) 1.14984(14) 0.83561(9) 0.0486(5) Uani 1 1 d . . .
H40A H 0.6224 1.1097 0.8640 0.073 Uiso 1 1 calc R . .
H40B H 0.6338 1.2088 0.8462 0.073 Uiso 1 1 calc R . .
H40C H 0.7455 1.1442 0.8353 0.073 Uiso 1 1 calc R . .
N1 N 0.16946(12) 0.83868(8) 0.85144(6) 0.0291(3) Uani 1 1 d . . .
N2 N 0.19347(12) 0.85467(8) 0.73082(6) 0.0287(3) Uani 1 1 d . . .
O1 O 0.28735(12) 1.17289(8) 0.70058(6) 0.0401(3) Uani 1 1 d . . .
C41 C 0.4895(5) 1.0372(3) 0.51539(19) 0.0626(12) Uani 0.50 1 d PDU A -1
C42 C 0.5848(7) 0.9829(4) 0.5300(4) 0.081(3) Uani 0.50 1 d PDU A -1
H42 H 0.6372 0.9943 0.5630 0.097 Uiso 0.50 1 calc PR A -1
C43 C 0.6032(7) 0.9128(4) 0.4968(3) 0.104(2) Uani 0.50 1 d PDU A -1
H43 H 0.6692 0.8745 0.5061 0.125 Uiso 0.50 1 calc PR A -1
C44 C 0.5265(7) 0.8974(7) 0.4498(4) 0.112(4) Uani 0.50 1 d PDU A -1
H44 H 0.5398 0.8474 0.4272 0.135 Uiso 0.50 1 calc PR A -1
C45 C 0.4313(7) 0.9510(4) 0.4340(3) 0.0931(18) Uani 0.50 1 d PDU A -1
H45 H 0.3797 0.9396 0.4007 0.112 Uiso 0.50 1 calc PR A -1
C46 C 0.4130(7) 1.0225(4) 0.4684(3) 0.069(3) Uani 0.50 1 d PDU A -1
H46 H 0.3473 1.0612 0.4593 0.082 Uiso 0.50 1 calc PR A -1
C47 C 0.4701(8) 1.1139(5) 0.5520(3) 0.111(4) Uani 0.50 1 d PDU A -1
H47A H 0.4652 1.1652 0.5274 0.167 Uiso 0.50 1 calc PR A -1
H47B H 0.5392 1.1198 0.5803 0.167 Uiso 0.50 1 calc PR A -1
H47C H 0.3930 1.1075 0.5727 0.167 Uiso 0.50 1 calc PR A -1
H1O H 0.308(3) 1.2256(18) 0.6925(11) 0.072(8) Uiso 1 1 d . . .

loop_
_atom_site_aniso_label
_atom_site_aniso_U_11
_atom_site_aniso_U_22
_atom_site_aniso_U_33
_atom_site_aniso_U_23
_atom_site_aniso_U_13
_atom_site_aniso_U_12
C1 0.0308(8) 0.0294(8) 0.0267(8) -0.0017(6) 0.0057(6) -0.0019(6)
C2 0.0379(9) 0.0327(8) 0.0293(8) -0.0029(7) 0.0054(7) -0.0063(7)
C3 0.0509(11) 0.0414(10) 0.0319(9) -0.0057(7) 0.0113(8) -0.0104(8)
C4 0.0533(12) 0.0428(10) 0.0323(9) -0.0106(8) 0.0078(8) -0.0083(8)
C5 0.0406(10) 0.0322(9) 0.0379(9) -0.0070(7) 0.0035(7) -0.0049(7)
C6 0.0330(8) 0.0283(8) 0.0308(8) -0.0020(6) 0.0016(6) -0.0008(6)
C7 0.0336(8) 0.0279(8) 0.0283(8) -0.0018(6) 0.0040(6) -0.0004(6)
C8 0.0325(8) 0.0257(8) 0.0327(8) -0.0003(6) 0.0020(6) -0.0034(6)
C9 0.0327(8) 0.0277(8) 0.0325(8) 0.0041(6) 0.0007(6) -0.0010(6)
C10 0.0339(8) 0.0292(8) 0.0271(8) -0.0004(6) 0.0028(6) -0.0008(6)
C11 0.0301(8) 0.0240(7) 0.0291(8) -0.0022(6) 0.0034(6) -0.0002(6)
C12 0.0289(8) 0.0249(7) 0.0288(8) -0.0004(6) 0.0041(6) 0.0006(6)
C13 0.0358(9) 0.0286(8) 0.0264(8) 0.0009(6) 0.0053(6) -0.0038(6)
C14 0.0427(10) 0.0530(11) 0.0329(9) 0.0025(8) 0.0010(8) 0.0024(8)
C15 0.0653(14) 0.0590(13) 0.0326(10) 0.0062(9) -0.0057(9) 0.0016(10)
C16 0.0782(16) 0.0530(12) 0.0311(10) 0.0020(8) 0.0131(10) -0.0079(11)
C17 0.0530(12) 0.0559(12) 0.0432(11) -0.0040(9) 0.0219(9) -0.0049(9)
C18 0.0372(9) 0.0387(9) 0.0388(9) -0.0025(7) 0.0102(7) -0.0038(7)
C19 0.0430(12) 0.130(2) 0.0454(12) 0.0052(14) -0.0048(10) 0.0257(14)
C20 0.0354(16) 0.211(5) 0.178(4) -0.038(4) -0.001(2) -0.007(2)
C21 0.100(3) 0.141(3) 0.111(3) -0.029(2) -0.008(2) 0.071(3)
C22 0.0348(10) 0.0729(15) 0.0577(13) -0.0108(11) 0.0054(9) 0.0071(10)
C23 0.096(2) 0.079(2) 0.138(3) -0.010(2) -0.047(2) 0.0408(18)
C24 0.0377(14) 0.193(4) 0.088(2) -0.032(2) 0.0155(14) -0.0250(18)
C25 0.0364(9) 0.0247(7) 0.0273(8) -0.0006(6) 0.0036(6) -0.0040(6)
C26 0.0399(10) 0.0326(9) 0.0334(9) -0.0041(7) 0.0081(7) -0.0013(7)
C27 0.0556(12) 0.0509(11) 0.0361(10) -0.0049(8) 0.0149(9) 0.0007(9)
C28 0.0728(15) 0.0611(13) 0.0274(9) 0.0009(9) 0.0074(9) -0.0041(11)
C29 0.0593(13) 0.0478(11) 0.0325(9) 0.0074(8) -0.0065(8) -0.0037(9)
C30 0.0404(10) 0.0299(8) 0.0351(9) 0.0007(7) -0.0014(7) -0.0050(7)
C31 0.0368(10) 0.0493(11) 0.0424(10) -0.0061(8) 0.0059(8) 0.0073(8)
C32 0.0388(11) 0.0535(13) 0.0869(17) 0.0217(12) 0.0074(11) 0.0023(9)
C33 0.0431(11) 0.0449(11) 0.0769(16) -0.0084(10) 0.0065(10) -0.0028(9)
C34 0.0348(10) 0.0447(10) 0.0477(11) 0.0056(8) -0.0018(8) -0.0010(8)
C35 0.0418(11) 0.0486(12) 0.0904(18) -0.0085(12) 0.0047(11) 0.0109(9)
C36 0.0420(12) 0.0682(15) 0.0772(17) 0.0103(12) -0.0122(11) -0.0045(10)
C37 0.0302(9) 0.0387(9) 0.0393(9) -0.0007(7) 0.0002(7) -0.0025(7)
C38 0.0376(11) 0.0705(15) 0.0590(13) 0.0084(11) 0.0036(9) -0.0165(10)
C39 0.0359(10) 0.0519(12) 0.0643(13) -0.0099(10) -0.0011(9) 0.0082(8)
C40 0.0394(11) 0.0556(12) 0.0504(12) -0.0058(9) -0.0066(9) -0.0027(9)
N1 0.0294(7) 0.0296(7) 0.0284(7) 0.0003(5) 0.0046(5) -0.0007(5)
N2 0.0310(7) 0.0268(6) 0.0283(7) -0.0017(5) 0.0022(5) -0.0001(5)
O1 0.0388(7) 0.0279(6) 0.0528(8) 0.0053(5) -0.0080(6) -0.0007(5)
C41 0.093(3) 0.047(2) 0.049(2) 0.0057(19) 0.020(2) 0.004(2)
C42 0.089(5) 0.079(5) 0.076(5) 0.026(4) 0.007(5) 0.014(4)
C43 0.123(5) 0.086(4) 0.104(4) 0.031(4) 0.026(4) 0.025(4)
C44 0.150(6) 0.091(5) 0.097(6) 0.006(5) 0.031(5) 0.004(5)
C45 0.130(4) 0.087(4) 0.063(3) 0.001(3) 0.010(3) -0.008(3)
C46 0.080(5) 0.071(4) 0.054(4) 0.015(4) 0.001(4) 0.005(4)
C47 0.216(10) 0.048(4) 0.074(5) -0.003(4) 0.048(6) 0.030(5)

loop_
_atom_type_symbol
_atom_type_description
_atom_type_scat_dispersion_real
_atom_type_scat_dispersion_imag
_atom_type_scat_source
C C 0.0033 0.0016 'International Tables Vol C Tables 4.2.6.8 and 6.1.1.4'
H H 0.0000 0.0000 'International Tables Vol C Tables 4.2.6.8 and 6.1.1.4'
N N 0.0061 0.0033 'International Tables Vol C Tables 4.2.6.8 and 6.1.1.4'
O O 0.0106 0.0060 'International Tables Vol C Tables 4.2.6.8 and 6.1.1.4'

loop_
_geom_angle_atom_site_label_1
_geom_angle_atom_site_label_2
_geom_angle_atom_site_label_3
_geom_angle
N1 C1 C2 133.03(15)
N1 C1 C12 120.08(14)
C2 C1 C12 106.86(13)
C3 C2 C7 119.40(15)
C3 C2 C1 133.10(15)
C7 C2 C1 107.48(14)
C4 C3 C2 117.67(16)
C4 C3 H3 121.2
C2 C3 H3 121.2
C3 C4 C5 122.20(16)
C3 C4 H4 118.9
C5 C4 H4 118.9
C6 C5 C4 121.02(16)
C6 C5 H5 119.5
C4 C5 H5 119.5
C7 C6 C5 116.02(15)
C7 C6 C8 118.28(14)
C5 C6 C8 125.69(15)
C6 C7 C2 123.56(15)
C6 C7 C11 123.59(14)
C2 C7 C11 112.68(14)
C6 C8 C9 110.73(13)
C6 C8 C37 113.26(14)
C9 C8 C37 113.00(13)
C6 C8 H8 106.4
C9 C8 H8 106.4
C37 C8 H8 106.4
O1 C9 C10 102.85(13)
O1 C9 C8 111.61(13)
C10 C9 C8 116.23(13)
O1 C9 H9 108.6
C10 C9 H9 108.6
C8 C9 H9 108.6
C11 C10 C9 119.48(14)
C11 C10 H10 120.3
C9 C10 H10 120.3
C10 C11 C7 120.15(14)
C10 C11 C12 133.37(15)
C7 C11 C12 105.67(13)
N2 C12 C11 132.85(14)
N2 C12 C1 120.06(14)
C11 C12 C1 106.87(13)
C14 C13 C18 122.30(16)
C14 C13 N1 119.86(15)
C18 C13 N1 117.73(15)
C13 C14 C15 117.08(18)
C13 C14 C19 122.58(17)
C15 C14 C19 120.33(18)
C16 C15 C14 121.8(2)
C16 C15 H15 119.1
C14 C15 H15 119.1
C15 C16 C17 120.10(19)
C15 C16 H16 120.0
C17 C16 H16 120.0
C16 C17 C18 121.01(19)
C16 C17 H17 119.5
C18 C17 H17 119.5
C13 C18 C17 117.51(18)
C13 C18 C22 120.11(16)
C17 C18 C22 122.36(18)
C14 C19 C20 111.7(3)
C14 C19 C21 111.2(3)
C20 C19 C21 110.4(3)
C14 C19 H19 107.8
C20 C19 H19 107.8
C21 C19 H19 107.8
C19 C20 H20A 109.5
C19 C20 H20B 109.5
H20A C20 H20B 109.5
C19 C20 H20C 109.5
H20A C20 H20C 109.5
H20B C20 H20C 109.5
C19 C21 H21A 109.5
C19 C21 H21B 109.5
H21A C21 H21B 109.5
C19 C21 H21C 109.5
H21A C21 H21C 109.5
H21B C21 H21C 109.5
C18 C22 C23 111.1(2)
C18 C22 C24 113.0(2)
C23 C22 C24 112.3(3)
C18 C22 H22 106.6
C23 C22 H22 106.6
C24 C22 H22 106.6
C22 C23 H23A 109.5
C22 C23 H23B 109.5
H23A C23 H23B 109.5
C22 C23 H23C 109.5
H23A C23 H23C 109.5
H23B C23 H23C 109.5
C22 C24 H24A 109.5
C22 C24 H24B 109.5
H24A C24 H24B 109.5
C22 C24 H24C 109.5
H24A C24 H24C 109.5
H24B C24 H24C 109.5
C26 C25 C30 122.11(15)
C26 C25 N2 120.44(15)
C30 C25 N2 117.18(15)
C27 C26 C25 117.34(17)
C27 C26 C31 120.39(17)
C25 C26 C31 122.26(15)
C28 C27 C26 121.61(19)
C28 C27 H27 119.2
C26 C27 H27 119.2
C27 C28 C29 120.31(18)
C27 C28 H28 119.8
C29 C28 H28 119.8
C28 C29 C30 120.92(19)
C28 C29 H29 119.5
C30 C29 H29 119.5
C29 C30 C25 117.68(17)
C29 C30 C34 122.19(17)
C25 C30 C34 120.12(15)
C26 C31 C33 112.27(17)
C26 C31 C32 111.03(17)
C33 C31 C32 110.58(16)
C26 C31 H31 107.6
C33 C31 H31 107.6
C32 C31 H31 107.6
C31 C32 H32A 109.5
C31 C32 H32B 109.5
H32A C32 H32B 109.5
C31 C32 H32C 109.5
H32A C32 H32C 109.5
H32B C32 H32C 109.5
C31 C33 H33A 109.5
C31 C33 H33B 109.5
H33A C33 H33B 109.5
C31 C33 H33C 109.5
H33A C33 H33C 109.5
H33B C33 H33C 109.5
C30 C34 C35 112.11(16)
C30 C34 C36 113.53(18)
C35 C34 C36 109.39(18)
C30 C34 H34 107.2
C35 C34 H34 107.2
C36 C34 H34 107.2
C34 C35 H35A 109.5
C34 C35 H35B 109.5
H35A C35 H35B 109.5
C34 C35 H35C 109.5
H35A C35 H35C 109.5
H35B C35 H35C 109.5
C34 C36 H36A 109.5
C34 C36 H36B 109.5
H36A C36 H36B 109.5
C34 C36 H36C 109.5
H36A C36 H36C 109.5
H36B C36 H36C 109.5
C39 C37 C40 108.39(16)
C39 C37 C38 109.46(17)
C40 C37 C38 106.91(16)
C39 C37 C8 112.32(14)
C40 C37 C8 110.66(15)
C38 C37 C8 108.94(15)
C37 C38 H38A 109.5
C37 C38 H38B 109.5
H38A C38 H38B 109.5
C37 C38 H38C 109.5
H38A C38 H38C 109.5
H38B C38 H38C 109.5
C37 C39 H39A 109.5
C37 C39 H39B 109.5
H39A C39 H39B 109.5
C37 C39 H39C 109.5
H39A C39 H39C 109.5
H39B C39 H39C 109.5
C37 C40 H40A 109.5
C37 C40 H40B 109.5
H40A C40 H40B 109.5
C37 C40 H40C 109.5
H40A C40 H40C 109.5
H40B C40 H40C 109.5
C1 N1 C13 119.05(13)
C12 N2 C25 120.94(13)
C9 O1 H1O 109.5(18)
C46 C41 C42 121.9(6)
C46 C41 C47 119.6(5)
C42 C41 C47 118.6(5)
C43 C42 C41 118.9(8)
C43 C42 H42 120.5
C41 C42 H42 120.5
C42 C43 C44 119.6(9)
C42 C43 H43 120.2
C44 C43 H43 120.2
C43 C44 C45 122.7(10)
C43 C44 H44 118.6
C45 C44 H44 118.6
C44 C45 C46 117.3(8)
C44 C45 H45 121.4
C46 C45 H45 121.4
C41 C46 C45 119.7(7)
C41 C46 H46 120.2
C45 C46 H46 120.2

loop_
_geom_bond_atom_site_label_1
_geom_bond_atom_site_label_2
_geom_bond_distance
C1 N1 1.278(2)
C1 C2 1.481(2)
C1 C12 1.519(2)
C2 C3 1.398(2)
C2 C7 1.400(2)
C3 C4 1.388(3)
C3 H3 0.9500
C4 C5 1.398(3)
C4 H4 0.9500
C5 C6 1.397(2)
C5 H5 0.9500
C6 C7 1.394(2)
C6 C8 1.517(2)
C7 C11 1.464(2)
C8 C9 1.549(2)
C8 C37 1.569(2)
C8 H8 1.0000
C9 O1 1.428(2)
C9 C10 1.515(2)
C9 H9 1.0000
C10 C11 1.340(2)
C10 H10 0.9500
C11 C12 1.487(2)
C12 N2 1.274(2)
C13 C14 1.394(3)
C13 C18 1.399(2)
C13 N1 1.434(2)
C14 C15 1.400(3)
C14 C19 1.511(3)
C15 C16 1.364(3)
C15 H15 0.9500
C16 C17 1.377(3)
C16 H16 0.9500
C17 C18 1.399(3)
C17 H17 0.9500
C18 C22 1.515(3)
C19 C20 1.513(5)
C19 C21 1.524(5)
C19 H19 1.0000
C20 H20A 0.9800
C20 H20B 0.9800
C20 H20C 0.9800
C21 H21A 0.9800
C21 H21B 0.9800
C21 H21C 0.9800
C22 C23 1.526(4)
C22 C24 1.527(4)
C22 H22 1.0000
C23 H23A 0.9800
C23 H23B 0.9800
C23 H23C 0.9800
C24 H24A 0.9800
C24 H24B 0.9800
C24 H24C 0.9800
C25 C26 1.406(2)
C25 C30 1.410(2)
C25 N2 1.422(2)
C26 C27 1.397(3)
C26 C31 1.525(3)
C27 C28 1.376(3)
C27 H27 0.9500
C28 C29 1.385(3)
C28 H28 0.9500
C29 C30 1.397(3)
C29 H29 0.9500
C30 C34 1.521(3)
C31 C33 1.526(3)
C31 C32 1.532(3)
C31 H31 1.0000
C32 H32A 0.9800
C32 H32B 0.9800
C32 H32C 0.9800
C33 H33A 0.9800
C33 H33B 0.9800
C33 H33C 0.9800
C34 C35 1.526(3)
C34 C36 1.531(3)
C34 H34 1.0000
C35 H35A 0.9800
C35 H35B 0.9800
C35 H35C 0.9800
C36 H36A 0.9800
C36 H36B 0.9800
C36 H36C 0.9800
C37 C39 1.529(3)
C37 C40 1.537(3)
C37 C38 1.541(3)
C38 H38A 0.9800
C38 H38B 0.9800
C38 H38C 0.9800
C39 H39A 0.9800
C39 H39B 0.9800
C39 H39C 0.9800
C40 H40A 0.9800
C40 H40B 0.9800
C40 H40C 0.9800
O1 H1O 0.87(3)
C41 C46 1.360(6)
C41 C42 1.368(6)
C41 C47 1.480(8)
C42 C43 1.350(7)
C42 H42 0.9500
C43 C44 1.362(7)
C43 H43 0.9500
C44 C45 1.367(7)
C44 H44 0.9500
C45 C46 1.385(7)
C45 H45 0.9500
C46 H46 0.9500
C47 H47A 0.9800
C47 H47B 0.9800
C47 H47C 0.9800

loop_
_geom_hbond_atom_site_label_D
_geom_hbond_atom_site_label_H
_geom_hbond_atom_site_label_A
_geom_hbond_distance_DH
_geom_hbond_distance_HA
_geom_hbond_distance_DA
_geom_hbond_angle_DHA
_geom_hbond_site_symmetry_A
O1 H1O N1 0.87(3) 2.05(3) 2.8878(19) 161(2) 2_556

loop_
_geom_torsion_atom_site_label_1
_geom_torsion_atom_site_label_2
_geom_torsion_atom_site_label_3
_geom_torsion_atom_site_label_4
_geom_torsion
N1 C1 C2 C3 -10.6(3)
C12 C1 C2 C3 171.4(2)
N1 C1 C2 C7 171.18(18)
C12 C1 C2 C7 -6.86(18)
C7 C2 C3 C4 0.3(3)
C1 C2 C3 C4 -177.72(19)
C2 C3 C4 C5 -1.9(3)
C3 C4 C5 C6 0.4(3)
C4 C5 C6 C7 2.7(3)
C4 C5 C6 C8 -178.60(17)
C5 C6 C7 C2 -4.4(3)
C8 C6 C7 C2 176.80(16)
C5 C6 C7 C11 170.52(16)
C8 C6 C7 C11 -8.3(2)
C3 C2 C7 C6 3.0(3)
C1 C2 C7 C6 -178.54(15)
C3 C2 C7 C11 -172.45(16)
C1 C2 C7 C11 6.1(2)
C7 C6 C8 C9 30.3(2)
C5 C6 C8 C9 -148.38(17)
C7 C6 C8 C37 -97.82(18)
C5 C6 C8 C37 83.5(2)
C6 C8 C9 O1 78.07(16)
C37 C8 C9 O1 -153.65(13)
C6 C8 C9 C10 -39.43(19)
C37 C8 C9 C10 88.84(17)
O1 C9 C10 C11 -94.89(17)
C8 C9 C10 C11 27.4(2)
C9 C10 C11 C7 -3.2(2)
C9 C10 C11 C12 164.85(16)
C6 C7 C11 C10 -7.1(2)
C2 C7 C11 C10 168.34(16)
C6 C7 C11 C12 -178.06(15)
C2 C7 C11 C12 -2.65(19)
C10 C11 C12 N2 3.4(3)
C7 C11 C12 N2 172.71(17)
C10 C11 C12 C1 -171.04(18)
C7 C11 C12 C1 -1.77(17)
N1 C1 C12 N2 11.6(2)
C2 C1 C12 N2 -170.06(15)
N1 C1 C12 C11 -173.08(15)
C2 C1 C12 C11 5.27(17)
C18 C13 C14 C15 -4.1(3)
N1 C13 C14 C15 179.87(17)
C18 C13 C14 C19 174.7(2)
N1 C13 C14 C19 -1.4(3)
C13 C14 C15 C16 0.2(3)
C19 C14 C15 C16 -178.6(2)
C14 C15 C16 C17 2.8(3)
C15 C16 C17 C18 -2.1(3)
C14 C13 C18 C17 4.8(3)
N1 C13 C18 C17 -179.11(16)
C14 C13 C18 C22 -176.93(18)
N1 C13 C18 C22 -0.8(2)
C16 C17 C18 C13 -1.6(3)
C16 C17 C18 C22 -179.9(2)
C13 C14 C19 C20 126.4(3)
C15 C14 C19 C20 -54.9(4)
C13 C14 C19 C21 -109.7(3)
C15 C14 C19 C21 69.0(3)
C13 C18 C22 C23 -90.5(3)
C17 C18 C22 C23 87.8(3)
C13 C18 C22 C24 142.2(2)
C17 C18 C22 C24 -39.6(3)
C30 C25 C26 C27 0.7(2)
N2 C25 C26 C27 174.59(15)
C30 C25 C26 C31 -178.32(16)
N2 C25 C26 C31 -4.4(2)
C25 C26 C27 C28 0.6(3)
C31 C26 C27 C28 179.65(19)
C26 C27 C28 C29 -0.7(3)
C27 C28 C29 C30 -0.6(3)
C28 C29 C30 C25 1.8(3)
C28 C29 C30 C34 -179.53(19)
C26 C25 C30 C29 -1.9(2)
N2 C25 C30 C29 -175.97(15)
C26 C25 C30 C34 179.44(15)
N2 C25 C30 C34 5.3(2)
C27 C26 C31 C33 46.2(2)
C25 C26 C31 C33 -134.80(18)
C27 C26 C31 C32 -78.1(2)
C25 C26 C31 C32 100.8(2)
C29 C30 C34 C35 -97.5(2)
C25 C30 C34 C35 81.1(2)
C29 C30 C34 C36 27.1(3)
C25 C30 C34 C36 -154.27(17)
C6 C8 C37 C39 71.90(19)
C9 C8 C37 C39 -55.04(19)
C6 C8 C37 C40 -49.39(19)
C9 C8 C37 C40 -176.33(15)
C6 C8 C37 C38 -166.65(15)
C9 C8 C37 C38 66.41(19)
C2 C1 N1 C13 1.2(3)
C12 C1 N1 C13 179.05(14)
C14 C13 N1 C1 -82.3(2)
C18 C13 N1 C1 101.50(19)
C11 C12 N2 C25 5.0(3)
C1 C12 N2 C25 178.91(14)
C26 C25 N2 C12 79.4(2)
C30 C25 N2 C12 -106.36(18)
C46 C41 C42 C43 0.0(3)
C47 C41 C42 C43 -180.0(3)
C41 C42 C43 C44 -0.3(3)
C42 C43 C44 C45 0.9(6)
C43 C44 C45 C46 -1.1(8)
C42 C41 C46 C45 -0.2(6)
C47 C41 C46 C45 179.8(4)
C44 C45 C46 C41 0.7(7)
